data_4125387
loop_
_publ_author_name
'Kundu, Subrata'
'Kim, William Y.'
'Bertke, Jeffery A.'
'Warren, Timothy H.'

_publ_contact_author 'Timothy H. Warren'
_publ_section_title
;
 Copper(II) Activation of Nitrite: Nitrosation of Nucleophiles and
 Generation of NO by Thiols.
;
_journal_issue 3
_journal_name_full 'Journal of the American Chemical Society'
_journal_page_first 1045
_journal_page_last 1048
_journal_paper_doi 10.1021/jacs.6b11332
_journal_volume 139
_journal_year 2017
_chemical_formula_moiety 'C21 H16 Cl4 Cu F6 N2 O'
_chemical_formula_sum 'C21 H16 Cl4 Cu F6 N2 O'
_chemical_formula_weight 631.70
_space_group_crystal_system monoclinic
_space_group_IT_number 11
_space_group_name_Hall '-P 2yb'
_space_group_name_H-M_alt 'P 1 21/m 1'
_symmetry_space_group_name_Hall '-P 2yb'
_symmetry_space_group_name_H-M 'P 1 21/m 1'
_atom_sites_solution_hydrogens geom
_audit_creation_method SHELXL-2014/7
_cell_angle_alpha 90
_cell_angle_beta 90.146(3)
_cell_angle_gamma 90
_cell_formula_units_Z 2
_cell_length_a 7.2563(7)
_cell_length_b 19.6314(19)
_cell_length_c 8.5775(8)
_cell_measurement_reflns_used 8711
_cell_measurement_temperature 102(2)
_cell_measurement_theta_max 26.38
_cell_measurement_theta_min 2.59
_cell_volume 1221.9(2)
_computing_cell_refinement 'SAINT V8.34A (Bruker, 2005)'
_computing_data_collection 'APEX2 V2014.9-0 (Bruker, 2014)'
_computing_data_reduction
; 
SAINT V8.34A, XPREP v2014/2, SADABS V2014/4 (Bruker, 2014) 
;
_computing_molecular_graphics 'SHELXTL v2014-4 (Bruker, 2014)'
_computing_publication_material 'XCIF V2014-2 (Bruker, 2014)'
_computing_structure_refinement 'SHELX-2014-6 (Sheldrick, 2015)'
_computing_structure_solution 'SHELX-2014-4 (Sheldrick, 2015)'
_diffrn_ambient_temperature 102(2)
_diffrn_measured_fraction_theta_full 0.999
_diffrn_measured_fraction_theta_max 0.997
_diffrn_measurement_device 'Bruker D8 Quest/Photon 100'
_diffrn_measurement_method 'profile data from \f and \w scans'
_diffrn_radiation_monochromator 'multilayer mirrors'
_diffrn_radiation_source 'microfocus sealed tube'
_diffrn_radiation_type MoK\a
_diffrn_radiation_wavelength 0.71073
_diffrn_reflns_av_R_equivalents 0.0304
_diffrn_reflns_av_unetI/netI 0.0232
_diffrn_reflns_Laue_measured_fraction_full 0.999
_diffrn_reflns_Laue_measured_fraction_max 0.997
_diffrn_reflns_limit_h_max 9
_diffrn_reflns_limit_h_min -9
_diffrn_reflns_limit_k_max 24
_diffrn_reflns_limit_k_min -24
_diffrn_reflns_limit_l_max 10
_diffrn_reflns_limit_l_min -10
_diffrn_reflns_number 15047
_diffrn_reflns_point_group_measured_fraction_full 0.999
_diffrn_reflns_point_group_measured_fraction_max 0.997
_diffrn_reflns_theta_full 25.242
_diffrn_reflns_theta_max 26.422
_diffrn_reflns_theta_min 2.591
_exptl_absorpt_coefficient_mu 1.395
_exptl_absorpt_correction_T_max 0.94820
_exptl_absorpt_correction_T_min 0.79059
_exptl_absorpt_correction_type multi-scan
_exptl_absorpt_process_details 'SADABS V2014/4 (Bruker, 2014)'
_exptl_crystal_colour brown
_exptl_crystal_density_diffrn 1.717
_exptl_crystal_density_method 'not measured'
_exptl_crystal_description block
_exptl_crystal_F_000 630
_exptl_crystal_size_max 0.344
_exptl_crystal_size_mid 0.146
_exptl_crystal_size_min 0.070
_refine_diff_density_max 0.657
_refine_diff_density_min -0.511
_refine_diff_density_rms 0.075
_refine_ls_extinction_method none
_refine_ls_goodness_of_fit_ref 1.072
_refine_ls_hydrogen_treatment constr
_refine_ls_matrix_type full
_refine_ls_number_parameters 181
_refine_ls_number_reflns 2580
_refine_ls_number_restraints 6
_refine_ls_restrained_S_all 1.197
_refine_ls_R_factor_all 0.0434
_refine_ls_R_factor_gt 0.0355
_refine_ls_shift/su_max 0.001
_refine_ls_shift/su_mean 0.000
_refine_ls_structure_factor_coef Fsqd
_refine_ls_weighting_details 'w=1/[\s^2^(Fo^2^)+(0.0294P)^2^+2.1579P] where P=(Fo^2^+2Fc^2^)/3'
_refine_ls_weighting_scheme calc
_refine_ls_wR_factor_gt 0.0777
_refine_ls_wR_factor_ref 0.0809
_reflns_Friedel_coverage 0.000
_reflns_number_gt 2267
_reflns_number_total 2580
_reflns_threshold_expression 'I > 2\s(I)'
_cod_data_source_file ja6b11332_si_007.cif
_cod_data_source_block b16064_a
_cod_depositor_comments 'Adding full bibliography for 4125387--4125389.cif.'
_cod_database_code 4125387
_shelx_shelxl_version_number 2014/7
_shelx_space_group_comment
;
The symmetry employed for this shelxl refinement is uniquely defined
by the following loop, which should always be used as a source of
symmetry information in preference to the above space-group names.
They are only intended as comments.
;
_shelx_estimated_absorpt_t_min 0.645
_shelx_estimated_absorpt_t_max 0.909

loop_
_space_group_symop_operation_xyz
'x, y, z'
'-x, y+1/2, -z'
'-x, -y, -z'
'x, -y-1/2, z'

loop_
_atom_site_label
_atom_site_type_symbol
_atom_site_fract_x
_atom_site_fract_y
_atom_site_fract_z
_atom_site_U_iso_or_equiv
_atom_site_adp_type
_atom_site_occupancy
_atom_site_site_symmetry_order
_atom_site_calc_flag
_atom_site_refinement_flags_posn
_atom_site_refinement_flags_adp
_atom_site_refinement_flags_occupancy
_atom_site_disorder_assembly
_atom_site_disorder_group
Cu1 Cu 0.23813(6) 0.7500 0.74750(5) 0.01524(12) Uani 1 2 d S T P . .
Cl1 Cl -0.04583(10) 0.59924(4) 0.83393(8) 0.03077(18) Uani 1 1 d . . . . .
Cl2 Cl 0.55545(9) 0.64882(4) 0.48720(8) 0.02827(17) Uani 1 1 d . . . . .
F1 F -0.0658(2) 0.63874(7) 0.25691(17) 0.0242(3) Uani 1 1 d . . . . .
F2 F 0.2012(2) 0.59774(8) 0.30990(19) 0.0270(4) Uani 1 1 d . . . . .
F3 F -0.0290(2) 0.57488(7) 0.45720(17) 0.0239(3) Uani 1 1 d . . . . .
O1 O 0.3129(4) 0.7500 0.9424(3) 0.0260(6) Uani 1 2 d S T P A .
N1 N 0.1792(3) 0.67818(10) 0.6075(2) 0.0141(4) Uani 1 1 d . . . . .
C1 C 0.0942(3) 0.68690(12) 0.4727(3) 0.0138(5) Uani 1 1 d . . . . .
C2 C 0.0436(5) 0.7500 0.4111(4) 0.0154(7) Uani 1 2 d S T P . .
H2 H -0.0313 0.7500 0.3201 0.019 Uiso 1 2 calc R U P . .
C3 C 0.0493(3) 0.62426(12) 0.3736(3) 0.0178(5) Uani 1 1 d . . . . .
C4 C 0.2572(3) 0.61534(12) 0.6577(3) 0.0153(5) Uani 1 1 d . . . . .
C5 C 0.1701(4) 0.57489(13) 0.7699(3) 0.0202(5) Uani 1 1 d . . . . .
C6 C 0.2541(4) 0.51778(14) 0.8308(3) 0.0285(6) Uani 1 1 d . . . . .
H6 H 0.1922 0.4908 0.9064 0.034 Uiso 1 1 calc R U . . .
C7 C 0.4287(4) 0.49990(14) 0.7814(3) 0.0310(7) Uani 1 1 d . . . . .
H7 H 0.4857 0.4601 0.8220 0.037 Uiso 1 1 calc R U . . .
C8 C 0.5206(4) 0.53915(14) 0.6742(3) 0.0269(6) Uani 1 1 d . . . . .
H8 H 0.6410 0.5269 0.6413 0.032 Uiso 1 1 calc R U . . .
C9 C 0.4356(3) 0.59692(13) 0.6146(3) 0.0192(5) Uani 1 1 d . . . . .
C10 C 0.4958(6) 0.7500 0.9963(5) 0.0409(12) Uani 1 2 d DS T P . .
C11 C 0.6376(8) 0.7652(3) 0.8766(7) 0.039(2) Uani 0.5 1 d D . P A -1
H11A H 0.6175 0.7361 0.7853 0.058 Uiso 0.5 1 calc R U P A -1
H11B H 0.7604 0.7563 0.9199 0.058 Uiso 0.5 1 calc R U P A -1
H11C H 0.6286 0.8131 0.8456 0.058 Uiso 0.5 1 calc R U P A -1
C12 C 0.5093(10) 0.7815(3) 1.1509(7) 0.0413(16) Uani 0.5 1 d D . P A -1
H12B H 0.6336 0.7746 1.1930 0.062 Uiso 0.5 1 calc R U P A -1
H12C H 0.4189 0.7605 1.2208 0.062 Uiso 0.5 1 calc R U P A -1
H12A H 0.4843 0.8304 1.1424 0.062 Uiso 0.5 1 calc R U P A -1
C13 C 0.5271(8) 0.6680(3) 1.0286(7) 0.0284(13) Uani 0.5 1 d D . P A -1
H13C H 0.5222 0.6433 0.9294 0.043 Uiso 0.5 1 calc R U P A -1
H13A H 0.4300 0.6512 1.0978 0.043 Uiso 0.5 1 calc R U P A -1
H13B H 0.6476 0.6610 1.0777 0.043 Uiso 0.5 1 calc R U P A -1

loop_
_atom_site_aniso_label
_atom_site_aniso_U_11
_atom_site_aniso_U_22
_atom_site_aniso_U_33
_atom_site_aniso_U_23
_atom_site_aniso_U_13
_atom_site_aniso_U_12
Cu1 0.0185(2) 0.0106(2) 0.0166(2) 0.000 -0.00411(16) 0.000
Cl1 0.0276(4) 0.0357(4) 0.0290(4) 0.0063(3) 0.0083(3) -0.0029(3)
Cl2 0.0187(3) 0.0318(4) 0.0343(4) -0.0010(3) 0.0057(3) 0.0012(3)
F1 0.0311(9) 0.0184(8) 0.0229(8) -0.0037(6) -0.0131(6) 0.0004(6)
F2 0.0232(8) 0.0250(8) 0.0327(9) -0.0136(7) 0.0012(7) 0.0047(7)
F3 0.0298(8) 0.0147(7) 0.0272(8) 0.0007(6) -0.0052(7) -0.0081(6)
O1 0.0270(15) 0.0276(15) 0.0234(14) 0.000 -0.0063(11) 0.000
N1 0.0145(10) 0.0098(9) 0.0180(10) -0.0007(8) -0.0007(8) 0.0009(8)
C1 0.0103(11) 0.0139(12) 0.0173(12) -0.0019(9) 0.0012(9) -0.0013(9)
C2 0.0145(16) 0.0132(16) 0.0186(17) 0.000 -0.0036(13) 0.000
C3 0.0182(12) 0.0141(12) 0.0212(13) -0.0017(10) -0.0042(10) 0.0000(10)
C4 0.0199(12) 0.0101(11) 0.0160(12) -0.0034(9) -0.0044(10) 0.0006(9)
C5 0.0250(14) 0.0179(12) 0.0177(13) -0.0024(10) -0.0023(10) -0.0008(10)
C6 0.0488(18) 0.0161(13) 0.0207(14) 0.0056(11) -0.0075(13) -0.0032(13)
C7 0.0487(19) 0.0149(13) 0.0295(16) -0.0009(12) -0.0166(14) 0.0131(13)
C8 0.0285(15) 0.0228(14) 0.0293(15) -0.0089(12) -0.0097(12) 0.0132(12)
C9 0.0203(13) 0.0170(12) 0.0202(13) -0.0040(10) -0.0027(10) 0.0016(10)
C10 0.027(2) 0.074(4) 0.022(2) 0.000 -0.0081(18) 0.000
C11 0.031(3) 0.039(7) 0.047(3) 0.013(3) -0.006(2) -0.004(3)
C12 0.046(4) 0.035(3) 0.043(4) -0.011(3) -0.018(3) 0.003(3)
C13 0.026(3) 0.031(3) 0.028(3) -0.003(3) -0.006(2) 0.002(2)

loop_
_atom_type_symbol
_atom_type_description
_atom_type_scat_dispersion_real
_atom_type_scat_dispersion_imag
_atom_type_scat_source
C C 0.0033 0.0016 'International Tables Vol C Tables 4.2.6.8 and 6.1.1.4'
H H 0.0000 0.0000 'International Tables Vol C Tables 4.2.6.8 and 6.1.1.4'
N N 0.0061 0.0033 'International Tables Vol C Tables 4.2.6.8 and 6.1.1.4'
O O 0.0106 0.0060 'International Tables Vol C Tables 4.2.6.8 and 6.1.1.4'
F F 0.0171 0.0103 'International Tables Vol C Tables 4.2.6.8 and 6.1.1.4'
Cl Cl 0.1484 0.1585 'International Tables Vol C Tables 4.2.6.8 and 6.1.1.4'
Cu Cu 0.3201 1.2651 'International Tables Vol C Tables 4.2.6.8 and 6.1.1.4'

loop_
_exptl_crystal_face_index_h
_exptl_crystal_face_index_k
_exptl_crystal_face_index_l
_exptl_crystal_face_perp_dist
2.00 -1.00 -1.00 0.0810
-2.00 1.00 1.00 0.1600
-1.00 1.00 -2.00 0.0350
1.00 -1.00 2.00 0.0110
0.00 -1.00 0.00 0.0470
2.00 3.00 -1.00 0.1010
-1.00 -3.00 -2.00 0.0420
1.00 3.00 2.00 0.0200

loop_
_geom_angle_atom_site_label_1
_geom_angle_atom_site_label_2
_geom_angle_atom_site_label_3
_geom_angle
_geom_angle_site_symmetry_1
_geom_angle_site_symmetry_3
O1 Cu1 N1 132.07(6) . 4_575
O1 Cu1 N1 132.07(6) . .
N1 Cu1 N1 95.81(12) 4_575 .
C10 O1 Cu1 127.1(2) . .
C1 N1 C4 124.2(2) . .
C1 N1 Cu1 124.13(16) . .
C4 N1 Cu1 111.30(15) . .
N1 C1 C2 124.7(2) . .
N1 C1 C3 118.7(2) . .
C2 C1 C3 116.6(2) . .
C1 C2 C1 125.1(3) 4_575 .
C1 C2 H2 117.4 4_575 .
C1 C2 H2 117.4 . .
F1 C3 F3 106.99(19) . .
F1 C3 F2 106.9(2) . .
F3 C3 F2 106.8(2) . .
F1 C3 C1 112.2(2) . .
F3 C3 C1 112.1(2) . .
F2 C3 C1 111.42(19) . .
C9 C4 C5 117.2(2) . .
C9 C4 N1 120.9(2) . .
C5 C4 N1 121.3(2) . .
C6 C5 C4 121.5(3) . .
C6 C5 Cl1 120.3(2) . .
C4 C5 Cl1 118.2(2) . .
C5 C6 C7 119.7(3) . .
C5 C6 H6 120.2 . .
C7 C6 H6 120.2 . .
C8 C7 C6 120.6(3) . .
C8 C7 H7 119.7 . .
C6 C7 H7 119.7 . .
C7 C8 C9 119.3(3) . .
C7 C8 H8 120.4 . .
C9 C8 H8 120.4 . .
C8 C9 C4 121.7(3) . .
C8 C9 Cl2 119.4(2) . .
C4 C9 Cl2 118.87(19) . .
O1 C10 C12 111.0(4) . .
O1 C10 C11 115.4(4) . .
C12 C10 C11 119.7(4) . .
O1 C10 C13 100.7(3) . .
C12 C10 C13 104.5(4) . .
C11 C10 C13 102.5(4) . .
C10 C11 H11A 109.5 . .
C10 C11 H11B 109.5 . .
H11A C11 H11B 109.5 . .
C10 C11 H11C 109.5 . .
H11A C11 H11C 109.5 . .
H11B C11 H11C 109.5 . .
C10 C12 H12B 109.5 . .
C10 C12 H12C 109.5 . .
H12B C12 H12C 109.5 . .
C10 C12 H12A 109.5 . .
H12B C12 H12A 109.5 . .
H12C C12 H12A 109.5 . .
C10 C13 H13C 109.5 . .
C10 C13 H13A 109.5 . .
H13C C13 H13A 109.5 . .
C10 C13 H13B 109.5 . .
H13C C13 H13B 109.5 . .
H13A C13 H13B 109.5 . .

loop_
_geom_bond_atom_site_label_1
_geom_bond_atom_site_label_2
_geom_bond_distance
_geom_bond_site_symmetry_2
Cu1 O1 1.756(3) .
Cu1 N1 1.900(2) 4_575
Cu1 N1 1.900(2) .
Cl1 C5 1.729(3) .
Cl2 C9 1.730(3) .
F1 C3 1.333(3) .
F2 C3 1.337(3) .
F3 C3 1.333(3) .
O1 C10 1.404(5) .
N1 C1 1.320(3) .
N1 C4 1.423(3) .
C1 C2 1.396(3) .
C1 C3 1.530(3) .
C2 C1 1.396(3) 4_575
C2 H2 0.9500 .
C4 C9 1.395(3) .
C4 C5 1.400(4) .
C5 C6 1.378(4) .
C6 C7 1.383(4) .
C6 H6 0.9500 .
C7 C8 1.374(4) .
C7 H7 0.9500 .
C8 C9 1.388(4) .
C8 H8 0.9500 .
C10 C12 1.467(6) .
C10 C11 1.486(6) .
C10 C13 1.648(5) .
C11 H11A 0.9800 .
C11 H11B 0.9800 .
C11 H11C 0.9800 .
C12 H12B 0.9800 .
C12 H12C 0.9800 .
C12 H12A 0.9800 .
C13 H13C 0.9800 .
C13 H13A 0.9800 .
C13 H13B 0.9800 .
